data_9003722
loop_
_publ_author_name
'Yang, H.'
'Konzett, J.'

_publ_section_title
;Crystal chemistry of a high-pressure C2/c clinopyroxene with six-coordinated
 silicon
;
_journal_name_full 'American Mineralogist'
_journal_page_first 1223
_journal_page_last 1226
_journal_paper_doi 10.2138/am.2005.1906
_journal_volume 90
_journal_year 2005
_chemical_formula_structural '(Ca.36 Na.56 Mg.08)(Mg.73 Si.27)Si2O6'
_chemical_formula_sum 'Ca0.36 Mg0.81 Na0.56 O6 Si2.27'
_space_group_IT_number 15
_symmetry_space_group_name_Hall '-C 2yc'
_symmetry_space_group_name_H-M 'C 1 2/c 1'
_cell_angle_alpha 90
_cell_angle_beta 107.199
_cell_angle_gamma 90
_cell_length_a 9.5792
_cell_length_b 8.7588
_cell_length_c 5.2610
_cell_formula_units_Z 4
_cell_volume 421.672
_database_code_amcsd 0003820
_exptl_crystal_density_diffrn 3.257
_cod_original_formula_sum 'Ca.36 Na.56 Mg.81 Si2.27 O6'
_cod_database_code 9003722
_amcsd_formula_title '(Ca.36 Na.56 Mg.08)(Mg.73 Si.27)Si2O6'

loop_
_space_group_symop_operation_xyz
x,y,z
1/2+x,1/2+y,z
x,-y,1/2+z
1/2+x,1/2-y,1/2+z
-x,y,1/2-z
1/2-x,1/2+y,1/2-z
-x,-y,-z
1/2-x,1/2-y,-z

loop_
_atom_site_aniso_label
_atom_site_aniso_U_11
_atom_site_aniso_U_22
_atom_site_aniso_U_33
_atom_site_aniso_U_12
_atom_site_aniso_U_13
_atom_site_aniso_U_23
Ca2 0.01990 0.01180 0.01100 0.00000 -0.00080 0.00000
Na2 0.01990 0.01180 0.01100 0.00000 -0.00080 0.00000
Mg2 0.01990 0.01180 0.01100 0.00000 -0.00080 0.00000
Mg1 0.00950 0.00920 0.00830 0.00000 0.00170 0.00000
Si1 0.00950 0.00920 0.00830 0.00000 0.00170 0.00000
Si 0.00960 0.01020 0.00770 0.00050 0.00290 -0.00100
O1 0.01090 0.03090 0.02210 0.00480 0.00480 -0.00840
O2 0.02810 0.01140 0.01450 -0.00110 0.00550 -0.00120
O3 0.01290 0.01770 0.00890 0.00070 0.00440 -0.00410

loop_
_atom_site_label
_atom_site_fract_x
_atom_site_fract_y
_atom_site_fract_z
_atom_site_occupancy
_atom_site_U_iso_or_equiv
Ca2 0.00000 0.29890 0.25000 0.36000 0.01540
Na2 0.00000 0.29890 0.25000 0.56000 0.01540
Mg2 0.00000 0.29890 0.25000 0.08000 0.01540
Mg1 0.00000 0.90520 0.25000 0.73000 0.00920
Si1 0.00000 0.90520 0.25000 0.27000 0.00920
Si 0.28870 0.09250 0.23160 1.00000 0.00910
O1 0.11230 0.08200 0.13520 1.00000 0.02130
O2 0.36080 0.25600 0.31080 1.00000 0.01820
O3 0.35170 0.01320 0.00380 1.00000 0.01290

loop_
_cod_related_entry_id
_cod_related_entry_database
_cod_related_entry_code
1 AMCSD 0003820
